data_4135308
loop_
_publ_author_name
'Atilgan, Ahmet'
'Cetin, M. Mustafa'
'Yu, Jierui'
'Beldjoudi, Yassine'
'Liu, Jian'
'Stern, Charlotte L.'
'Cetin, Furkan M.'
'Islamoglu, Timur'
'Farha, Omar K.'
'Deria, Pravas'
'Stoddart, J. Fraser'
'Hupp, Joseph T.'

_publ_section_title
;
 Post-Synthetically Elaborated BODIPY-based Porous Organic Polymers (POPs)
 for Photochemical Detoxification of a Sulfur Mustard Simulant.
;
_journal_name_full 'Journal of the American Chemical Society'
_journal_paper_doi 10.1021/jacs.0c07784
_journal_year 2020
_chemical_formula_moiety 'C35 H24 B Br5 N2, C3 H7 N O'
_chemical_formula_sum 'C38 H31 B Br5 N3 O'
_chemical_formula_weight 956.02
_space_group_crystal_system monoclinic
_space_group_IT_number 15
_space_group_name_Hall '-C 2yc'
_space_group_name_H-M_alt 'C 1 2/c 1'
_atom_sites_solution_hydrogens geom
_atom_sites_solution_primary dual
_audit_creation_date 2019-03-12
_audit_creation_method
;
Olex2 1.2
(compiled 2018.05.29 svn.r3508 for OlexSys, GUI svn.r5506)
;
_cell_angle_alpha 90
_cell_angle_beta 115.472(5)
_cell_angle_gamma 90
_cell_formula_units_Z 4
_cell_length_a 17.388(2)
_cell_length_b 24.134(3)
_cell_length_c 9.6240(11)
_cell_measurement_reflns_used 6023
_cell_measurement_temperature 100(2)
_cell_measurement_theta_max 65.011
_cell_measurement_theta_min 3.358
_cell_volume 3646.1(8)
_computing_cell_refinement 'SAINT V8.34A (Bruker, 2017)'
_computing_data_collection 'APEX2 V2017.3 (Bruker, 2017)'
_computing_data_reduction 'SAINT V8.38A (?, 2016)'
_computing_molecular_graphics 'Olex2 (Dolomanov et al., 2009)'
_computing_publication_material 'Olex2 (Dolomanov et al., 2009)'
_computing_structure_refinement 'XL (Sheldrick, 2008)'
_computing_structure_solution 'ShelXT (Sheldrick, 2015)'
_diffrn_ambient_temperature 99.93
_diffrn_detector_area_resol_mean 8
_diffrn_measured_fraction_theta_full 0.987
_diffrn_measured_fraction_theta_max 0.987
_diffrn_measurement_device_type 'Bruker Kappa APEX CCD area detector'
_diffrn_measurement_method '\w and \f scans'
_diffrn_radiation_monochromator 'MX optics'
_diffrn_radiation_type CuK\a
_diffrn_radiation_wavelength 1.54178
_diffrn_reflns_av_R_equivalents 0.0254
_diffrn_reflns_av_unetI/netI 0.0260
_diffrn_reflns_Laue_measured_fraction_full 0.987
_diffrn_reflns_Laue_measured_fraction_max 0.987
_diffrn_reflns_limit_h_max 20
_diffrn_reflns_limit_h_min -19
_diffrn_reflns_limit_k_max 18
_diffrn_reflns_limit_k_min -28
_diffrn_reflns_limit_l_max 10
_diffrn_reflns_limit_l_min -11
_diffrn_reflns_number 8809
_diffrn_reflns_point_group_measured_fraction_full 0.987
_diffrn_reflns_point_group_measured_fraction_max 0.987
_diffrn_reflns_theta_full 65.024
_diffrn_reflns_theta_max 65.024
_diffrn_reflns_theta_min 3.358
_diffrn_source microsource
_exptl_absorpt_coefficient_mu 6.945
_exptl_absorpt_correction_T_max 0.7526
_exptl_absorpt_correction_T_min 0.6110
_exptl_absorpt_correction_type multi-scan
_exptl_absorpt_process_details
'SADABS-2016/2 (Bruker,2016/2) was used for absorption correction. wR2(int) was 0.0828 before and 0.0388 after correction. The Ratio of minimum to maximum transmission is 0.8119. The \l/2 correction factor is Not present.'
_exptl_crystal_colour red
_exptl_crystal_colour_primary red
_exptl_crystal_density_diffrn 1.742
_exptl_crystal_description tabular
_exptl_crystal_F_000 1872
_exptl_crystal_recrystallization_method 'The material was recrystallised from --- by as supplied'
_exptl_crystal_size_max 0.245
_exptl_crystal_size_mid 0.161
_exptl_crystal_size_min 0.042
_refine_diff_density_max 0.625
_refine_diff_density_min -0.742
_refine_diff_density_rms 0.075
_refine_ls_extinction_method none
_refine_ls_goodness_of_fit_ref 1.053
_refine_ls_hydrogen_treatment constr
_refine_ls_matrix_type full
_refine_ls_number_parameters 256
_refine_ls_number_reflns 3073
_refine_ls_number_restraints 34
_refine_ls_restrained_S_all 1.053
_refine_ls_R_factor_all 0.0327
_refine_ls_R_factor_gt 0.0315
_refine_ls_shift/su_max 0.003
_refine_ls_shift/su_mean 0.000
_refine_ls_structure_factor_coef Fsqd
_refine_ls_weighting_details 'w=1/[\s^2^(Fo^2^)+(0.0360P)^2^+9.8533P] where P=(Fo^2^+2Fc^2^)/3'
_refine_ls_weighting_scheme calc
_refine_ls_wR_factor_gt 0.0791
_refine_ls_wR_factor_ref 0.0800
_reflns_Friedel_coverage 0.000
_reflns_number_gt 2916
_reflns_number_total 3073
_reflns_threshold_expression 'I > 2\s(I)'
_cod_data_source_file ja0c07784_si_004.cif
_cod_data_source_block cx1491
_cod_original_cell_volume 3646.0(8)
_cod_database_code 4135308
_shelx_shelxl_version_number 2017/1
_shelx_space_group_comment
;
The symmetry employed for this shelxl refinement is uniquely defined
by the following loop, which should always be used as a source of
symmetry information in preference to the above space-group names.
They are only intended as comments.
;
_shelx_estimated_absorpt_t_max 0.759
_shelx_estimated_absorpt_t_min 0.281
_olex2_refinement_description
;
1. Fixed Uiso
 At 1.2 times of:
  All C(H) groups
 At 1.5 times of:
  All C(H,H,H) groups
2. Restrained distances
 O1S-C1S
 1.2 with sigma of 0.02
 N1S-C2S \\sim N1S-C1S \\sim N1S-C3S
 with sigma of 0.01
3. Uiso/Uaniso restraints and constraints
Br3A \\sim Br3: within 2A with sigma of 0.01 and sigma for terminal atoms of
0.02
4. Rigid body (RIGU) restrains
 O1S, N1S, C1S, C2S, C3S
 with sigma for 1-2 distances of 0.001 and sigma for 1-3 distances of 0.001
5. Others
 Sof(Br3A)=0.5*(1-FVAR(2))
 Sof(Br3)=0.5*FVAR(2)
 Fixed Sof: O1S(0.5) N1S(0.5) C1S(0.5) H1S(0.5) C2S(0.5) H2SA(0.5) H2SB(0.5)
 H2SC(0.5) C3S(0.5) H3SA(0.5) H3SB(0.5) H3SC(0.5)
6.a Aromatic/amide H refined with riding coordinates:
 C11(H11), C12(H12), C14(H14), C15(H15), C17(H17), C18(H18), C1S(H1S)
6.b Idealised Me refined as rotating group:
 C7(H7A,H7B,H7C), C20(H20A,H20B,H20C), C2S(H2SA,H2SB,H2SC), C3S(H3SA,H3SB,H3SC)
;
_olex2_date_sample_data_collection 2019-01-24
_olex2_date_sample_submission 2019-01-23
_olex2_exptl_crystal_mounting_method 'The crystal was mounted on a MITIGEN holder'
_olex2_submission_original_sample_id cx1491
_olex2_submission_special_instructions 'No special instructions were received'

loop_
_space_group_symop_operation_xyz
'x, y, z'
'-x, y, -z+1/2'
'x+1/2, y+1/2, z'
'-x+1/2, y+1/2, -z+1/2'
'-x, -y, -z'
'x, -y, z-1/2'
'-x+1/2, -y+1/2, -z'
'x+1/2, -y+1/2, z-1/2'

loop_
_atom_site_label
_atom_site_type_symbol
_atom_site_fract_x
_atom_site_fract_y
_atom_site_fract_z
_atom_site_U_iso_or_equiv
_atom_site_adp_type
_atom_site_occupancy
_atom_site_site_symmetry_order
_atom_site_calc_flag
_atom_site_refinement_flags_posn
_atom_site_refinement_flags_adp
_atom_site_refinement_flags_occupancy
_atom_site_disorder_assembly
_atom_site_disorder_group
Br1 Br 0.22752(2) 0.76418(2) -0.27233(4) 0.04863(13) Uani 1 1 d . . . . .
Br2 Br 0.21751(2) 1.00409(2) 0.69982(4) 0.04889(13) Uani 1 1 d . . . . .
Br3 Br 0.500000 0.4470(7) 0.250000 0.046(5) Uani 0.17(5) 2 d S TU P A 1
N1 N 0.43515(14) 0.79150(9) 0.1244(2) 0.0275(5) Uani 1 1 d . . . . .
C1 C 0.32548(19) 0.76122(12) -0.0845(3) 0.0348(6) Uani 1 1 d . . . . .
C2 C 0.36816(19) 0.80839(12) -0.0042(3) 0.0330(6) Uani 1 1 d . . . . .
B3 B 0.500000 0.83025(18) 0.250000 0.0283(9) Uani 1 2 d S T P . .
C4 C 0.500000 0.70568(15) 0.250000 0.0236(7) Uani 1 2 d S T P . .
C5 C 0.43638(17) 0.73373(10) 0.1273(3) 0.0259(5) Uani 1 1 d . . . . .
C6 C 0.36495(18) 0.71405(12) -0.0053(3) 0.0309(6) Uani 1 1 d . . . . .
C7 C 0.3469(2) 0.86761(13) -0.0474(4) 0.0423(7) Uani 1 1 d . . . . .
H7A H 0.347197 0.888078 0.040772 0.063 Uiso 1 1 calc GR . . . .
H7B H 0.290237 0.870078 -0.133801 0.063 Uiso 1 1 calc GR . . . .
H7C H 0.389215 0.883636 -0.077675 0.063 Uiso 1 1 calc GR . . . .
C8 C 0.45216(18) 0.86564(11) 0.3282(3) 0.0311(6) Uani 1 1 d . . . . .
C9 C 0.41780(19) 0.88701(11) 0.3996(3) 0.0335(6) Uani 1 1 d . . . . .
C10 C 0.37424(18) 0.91271(12) 0.4803(3) 0.0310(6) Uani 1 1 d . . . . .
C11 C 0.29928(19) 0.88927(11) 0.4750(3) 0.0323(6) Uani 1 1 d . . . . .
H11 H 0.280010 0.854660 0.425066 0.039 Uiso 1 1 calc R . . . .
C12 C 0.25323(19) 0.91573(12) 0.5412(3) 0.0334(6) Uani 1 1 d . . . . .
H12 H 0.201780 0.900103 0.535347 0.040 Uiso 1 1 calc R . . . .
C13 C 0.28308(18) 0.96533(12) 0.6162(3) 0.0318(6) Uani 1 1 d . . . . .
C14 C 0.35889(19) 0.98821(12) 0.6309(3) 0.0342(6) Uani 1 1 d . . . . .
H14 H 0.379441 1.021603 0.686949 0.041 Uiso 1 1 calc R . . . .
C15 C 0.40455(19) 0.96185(12) 0.5628(3) 0.0333(6) Uani 1 1 d . . . . .
H15 H 0.456846 0.977226 0.572072 0.040 Uiso 1 1 calc R . . . .
C16 C 0.500000 0.64417(15) 0.250000 0.0247(7) Uani 1 2 d S T P . .
C17 C 0.47419(18) 0.61506(11) 0.3470(3) 0.0284(6) Uani 1 1 d . . . . .
H17 H 0.456286 0.634616 0.413677 0.034 Uiso 1 1 calc R . . . .
C18 C 0.47439(19) 0.55758(12) 0.3472(3) 0.0333(6) Uani 1 1 d . . . . .
H18 H 0.457013 0.537572 0.413876 0.040 Uiso 1 1 calc R . . . .
C19 C 0.500000 0.53016(16) 0.250000 0.0342(9) Uani 1 2 d S T P . .
C20 C 0.33523(19) 0.65597(13) -0.0534(3) 0.0388(7) Uani 1 1 d . . . . .
H20A H 0.368258 0.639572 -0.103747 0.058 Uiso 1 1 calc GR . . . .
H20B H 0.274708 0.656335 -0.125436 0.058 Uiso 1 1 calc GR . . . .
H20C H 0.343250 0.633986 0.037417 0.058 Uiso 1 1 calc GR . . . .
O1S O 0.5891(3) 0.3245(3) 0.3920(8) 0.0766(19) Uani 0.5 1 d D U . B -1
N1S N 0.4940(13) 0.25633(17) 0.240(3) 0.0372(12) Uani 0.5 1 d D U . B -1
C1S C 0.5693(10) 0.2757(5) 0.3565(19) 0.074(4) Uani 0.5 1 d D U . B -1
H1S H 0.609871 0.248472 0.414860 0.089 Uiso 0.5 1 calc R . . B -1
C2S C 0.4271(8) 0.2934(4) 0.1680(17) 0.054(3) Uani 0.5 1 d D U . B -1
H2SA H 0.443221 0.329916 0.216168 0.081 Uiso 0.5 1 calc GR . . B -1
H2SB H 0.376499 0.280085 0.178167 0.081 Uiso 0.5 1 calc GR . . B -1
H2SC H 0.414450 0.296124 0.058654 0.081 Uiso 0.5 1 calc GR . . B -1
C3S C 0.4808(9) 0.1985(3) 0.2194(14) 0.078(3) Uani 0.5 1 d D U . B -1
H3SA H 0.531160 0.178865 0.293215 0.117 Uiso 0.5 1 calc GR . . B -1
H3SB H 0.471014 0.188525 0.114420 0.117 Uiso 0.5 1 calc GR . . B -1
H3SC H 0.430992 0.187977 0.236253 0.117 Uiso 0.5 1 calc GR . . B -1
Br3A Br 0.4782(5) 0.45198(19) 0.2354(7) 0.0322(7) Uani 0.41(2) 1 d . U . A 2

loop_
_atom_site_aniso_label
_atom_site_aniso_U_11
_atom_site_aniso_U_22
_atom_site_aniso_U_33
_atom_site_aniso_U_23
_atom_site_aniso_U_13
_atom_site_aniso_U_12
Br1 0.0430(2) 0.0582(2) 0.02430(18) -0.00270(14) -0.00481(14) 0.01527(15)
Br2 0.0441(2) 0.0557(2) 0.0488(2) -0.01752(16) 0.02185(17) 0.00129(15)
Br3 0.066(14) 0.008(3) 0.047(8) 0.000 0.006(8) 0.000
N1 0.0348(12) 0.0215(11) 0.0200(11) 0.0013(9) 0.0058(10) 0.0034(9)
C1 0.0361(15) 0.0367(16) 0.0221(14) -0.0005(11) 0.0034(12) 0.0073(12)
C2 0.0407(15) 0.0294(15) 0.0236(13) 0.0030(11) 0.0087(12) 0.0078(12)
B3 0.039(2) 0.021(2) 0.021(2) 0.000 0.0091(18) 0.000
C4 0.0283(18) 0.0225(18) 0.0202(17) 0.000 0.0105(15) 0.000
C5 0.0314(14) 0.0227(13) 0.0194(13) -0.0014(10) 0.0069(11) 0.0016(10)
C6 0.0344(14) 0.0292(14) 0.0223(13) -0.0039(11) 0.0057(11) 0.0019(11)
C7 0.0526(18) 0.0303(16) 0.0320(16) 0.0059(13) 0.0068(14) 0.0117(14)
C8 0.0422(15) 0.0214(13) 0.0256(14) -0.0007(11) 0.0106(12) -0.0012(12)
C9 0.0431(16) 0.0241(14) 0.0291(15) -0.0005(11) 0.0115(13) 0.0003(12)
C10 0.0377(14) 0.0255(14) 0.0250(14) -0.0006(11) 0.0089(12) 0.0018(11)
C11 0.0432(16) 0.0217(13) 0.0266(14) -0.0051(11) 0.0098(12) -0.0062(11)
C12 0.0365(14) 0.0321(15) 0.0269(14) 0.0008(11) 0.0093(12) -0.0059(12)
C13 0.0367(14) 0.0303(14) 0.0250(14) -0.0011(11) 0.0099(11) 0.0033(12)
C14 0.0410(15) 0.0268(14) 0.0309(15) -0.0071(11) 0.0119(12) -0.0043(12)
C15 0.0371(15) 0.0279(14) 0.0329(15) -0.0051(12) 0.0132(12) -0.0041(12)
C16 0.0270(17) 0.0231(18) 0.0186(17) 0.000 0.0047(14) 0.000
C17 0.0358(14) 0.0277(14) 0.0232(13) 0.0002(10) 0.0142(11) 0.0007(11)
C18 0.0474(16) 0.0281(14) 0.0236(13) 0.0053(11) 0.0145(12) -0.0028(12)
C19 0.056(2) 0.0183(18) 0.0207(19) 0.000 0.0090(18) 0.000
C20 0.0374(15) 0.0336(16) 0.0301(15) -0.0075(12) -0.0001(12) -0.0023(13)
O1S 0.049(3) 0.077(4) 0.087(4) -0.056(3) 0.013(3) -0.010(3)
N1S 0.041(4) 0.0339(17) 0.018(4) -0.006(3) -0.005(2) -0.001(3)
C1S 0.049(4) 0.071(4) 0.061(7) -0.040(4) -0.017(4) 0.002(3)
C2S 0.041(3) 0.056(5) 0.053(5) 0.020(5) 0.009(3) 0.005(5)
C3S 0.103(10) 0.038(2) 0.063(9) -0.017(3) 0.008(6) -0.011(3)
Br3A 0.0524(15) 0.0200(8) 0.0220(12) 0.0032(6) 0.0138(12) 0.0036(9)

loop_
_atom_type_symbol
_atom_type_description
_atom_type_scat_dispersion_real
_atom_type_scat_dispersion_imag
_atom_type_scat_source
C C 0.0181 0.0091 'International Tables Vol C Tables 4.2.6.8 and 6.1.1.4'
H H 0.0000 0.0000 'International Tables Vol C Tables 4.2.6.8 and 6.1.1.4'
B B 0.0090 0.0039 'International Tables Vol C Tables 4.2.6.8 and 6.1.1.4'
Br Br -0.6763 1.2805 'International Tables Vol C Tables 4.2.6.8 and 6.1.1.4'
N N 0.0311 0.0180 'International Tables Vol C Tables 4.2.6.8 and 6.1.1.4'
O O 0.0492 0.0322 'International Tables Vol C Tables 4.2.6.8 and 6.1.1.4'

loop_
_geom_angle_atom_site_label_1
_geom_angle_atom_site_label_2
_geom_angle_atom_site_label_3
_geom_angle
_geom_angle_site_symmetry_1
_geom_angle_site_symmetry_3
_geom_angle_publ_flag
C2 N1 B3 125.6(2) . . ?
C2 N1 C5 108.7(2) . . ?
C5 N1 B3 125.7(2) . . ?
C2 C1 Br1 123.2(2) . . ?
C6 C1 Br1 126.4(2) . . ?
C6 C1 C2 110.4(3) . . ?
N1 C2 C1 107.8(2) . . ?
N1 C2 C7 124.0(3) . . ?
C1 C2 C7 128.2(3) . . ?
N1 B3 N1 106.4(3) 2_655 . ?
N1 B3 C8 109.74(13) . . ?
N1 B3 C8 109.74(13) 2_655 2_655 ?
N1 B3 C8 107.83(13) 2_655 . ?
N1 B3 C8 107.83(13) . 2_655 ?
C8 B3 C8 115.0(3) 2_655 . ?
C5 C4 C5 122.0(3) 2_655 . ?
C5 C4 C16 118.98(17) 2_655 . ?
C5 C4 C16 118.98(17) . . ?
N1 C5 C4 120.1(2) . . ?
N1 C5 C6 108.4(2) . . ?
C4 C5 C6 131.5(3) . . ?
C1 C6 C5 104.8(2) . . ?
C1 C6 C20 125.4(3) . . ?
C5 C6 C20 129.8(3) . . ?
C2 C7 H7A 109.5 . . ?
C2 C7 H7B 109.5 . . ?
C2 C7 H7C 109.5 . . ?
H7A C7 H7B 109.5 . . ?
H7A C7 H7C 109.5 . . ?
H7B C7 H7C 109.5 . . ?
C9 C8 B3 171.9(3) . . ?
C8 C9 C10 178.1(3) . . ?
C11 C10 C9 120.3(3) . . ?
C15 C10 C9 121.0(3) . . ?
C15 C10 C11 118.7(3) . . ?
C10 C11 H11 119.6 . . ?
C12 C11 C10 120.9(2) . . ?
C12 C11 H11 119.6 . . ?
C11 C12 H12 120.6 . . ?
C11 C12 C13 118.8(3) . . ?
C13 C12 H12 120.6 . . ?
C12 C13 Br2 119.3(2) . . ?
C12 C13 C14 122.0(3) . . ?
C14 C13 Br2 118.7(2) . . ?
C13 C14 H14 120.5 . . ?
C13 C14 C15 119.0(3) . . ?
C15 C14 H14 120.5 . . ?
C10 C15 H15 119.8 . . ?
C14 C15 C10 120.4(3) . . ?
C14 C15 H15 119.8 . . ?
C17 C16 C4 120.39(17) . . ?
C17 C16 C4 120.39(17) 2_655 . ?
C17 C16 C17 119.2(3) . 2_655 ?
C16 C17 H17 119.8 . . ?
C18 C17 C16 120.4(3) . . ?
C18 C17 H17 119.8 . . ?
C17 C18 H18 120.5 . . ?
C19 C18 C17 119.0(3) . . ?
C19 C18 H18 120.5 . . ?
C18 C19 Br3 118.94(18) 2_655 . ?
C18 C19 Br3 118.94(18) . . ?
C18 C19 C18 122.1(4) . 2_655 ?
C18 C19 Br3A 114.5(2) 2_655 2_655 ?
C18 C19 Br3A 122.6(2) . 2_655 ?
C18 C19 Br3A 114.5(2) . . ?
C18 C19 Br3A 122.6(2) 2_655 . ?
Br3A C19 Br3A 20.6(5) 2_655 . ?
C6 C20 H20A 109.5 . . ?
C6 C20 H20B 109.5 . . ?
C6 C20 H20C 109.5 . . ?
H20A C20 H20B 109.5 . . ?
H20A C20 H20C 109.5 . . ?
H20B C20 H20C 109.5 . . ?
C1S N1S C2S 118.9(7) . . ?
C1S N1S C3S 119.1(8) . . ?
C2S N1S C3S 120.8(10) . . ?
O1S C1S N1S 126.8(12) . . ?
O1S C1S H1S 116.6 . . ?
N1S C1S H1S 116.6 . . ?
N1S C2S H2SA 109.5 . . ?
N1S C2S H2SB 109.5 . . ?
N1S C2S H2SC 109.5 . . ?
H2SA C2S H2SB 109.5 . . ?
H2SA C2S H2SC 109.5 . . ?
H2SB C2S H2SC 109.5 . . ?
N1S C3S H3SA 109.5 . . ?
N1S C3S H3SB 109.5 . . ?
N1S C3S H3SC 109.5 . . ?
H3SA C3S H3SB 109.5 . . ?
H3SA C3S H3SC 109.5 . . ?
H3SB C3S H3SC 109.5 . . ?
Br3A Br3A C19 79.7(3) 2_655 . ?

loop_
_geom_bond_atom_site_label_1
_geom_bond_atom_site_label_2
_geom_bond_distance
_geom_bond_site_symmetry_2
_geom_bond_publ_flag
Br1 C1 1.878(3) . ?
Br2 C13 1.901(3) . ?
Br3 C19 2.007(18) . ?
N1 C2 1.347(4) . ?
N1 B3 1.560(3) . ?
N1 C5 1.395(3) . ?
C1 C2 1.397(4) . ?
C1 C6 1.378(4) . ?
C2 C7 1.490(4) . ?
B3 C8 1.589(4) 2_655 ?
B3 C8 1.589(4) . ?
C4 C5 1.397(3) 2_655 ?
C4 C5 1.397(3) . ?
C4 C16 1.485(5) . ?
C5 C6 1.426(4) . ?
C6 C20 1.497(4) . ?
C7 H7A 0.9800 . ?
C7 H7B 0.9800 . ?
C7 H7C 0.9800 . ?
C8 C9 1.204(4) . ?
C9 C10 1.438(4) . ?
C10 C11 1.401(4) . ?
C10 C15 1.398(4) . ?
C11 H11 0.9500 . ?
C11 C12 1.376(4) . ?
C12 H12 0.9500 . ?
C12 C13 1.379(4) . ?
C13 C14 1.379(4) . ?
C14 H14 0.9500 . ?
C14 C15 1.383(4) . ?
C15 H15 0.9500 . ?
C16 C17 1.388(3) 2_655 ?
C16 C17 1.388(3) . ?
C17 H17 0.9500 . ?
C17 C18 1.387(4) . ?
C18 H18 0.9500 . ?
C18 C19 1.368(3) . ?
C19 Br3A 1.918(5) . ?
C19 Br3A 1.918(5) 2_655 ?
C20 H20A 0.9800 . ?
C20 H20B 0.9800 . ?
C20 H20C 0.9800 . ?
O1S C1S 1.234(11) . ?
N1S C1S 1.386(7) . ?
N1S C2S 1.394(7) . ?
N1S C3S 1.415(6) . ?
C1S H1S 0.9500 . ?
C2S H2SA 0.9800 . ?
C2S H2SB 0.9800 . ?
C2S H2SC 0.9800 . ?
C3S H3SA 0.9800 . ?
C3S H3SB 0.9800 . ?
C3S H3SC 0.9800 . ?
Br3A Br3A 0.685(17) 2_655 ?
